data_1558572
loop_
_publ_author_name
'Jakobsson, Eva'
'Lonnberg, Cecilia'
'Eriksson, Lars'

_publ_section_title
;
 Synthesis and Crystallography of Two Hexachloronaphthalenes. Part II.
 1,2,4,5,6,8-Hexachloronaphthalene and 1,2,4,5,7,8-Hexachloronaphthalene
;
_journal_name_full 'Acta Chemica Scandinavica'
_journal_page_first 891
_journal_page_last 898
_journal_paper_doi 10.3891/acta.chem.scand.48-0891
_journal_volume 48
_journal_year 1994
_chemical_formula_sum 'C10 H2 Cl6'
_chemical_formula_weight 334.84
_chemical_name_common
;
1,2,4,5,6,8-Hexachloronaphthalene
;
_space_group_IT_number 14
_space_group_name_Hall '-P 2ybc'
_space_group_name_H-M_alt 'P 1 21/c 1'
_symmetry_cell_setting monoclinic
_symmetry_Int_Tables_number 14
_symmetry_space_group_name_Hall '-P 2ybc'
_symmetry_space_group_name_H-M 'P 1 21/c 1'
_cell_angle_alpha 90.
_cell_angle_beta 117.14(2)
_cell_angle_gamma 90.
_cell_formula_units_Z 4
_cell_length_a 17.568(5)
_cell_length_b 3.853(2)
_cell_length_c 18.564(6)
_cell_volume 1118.2(8)
_diffrn_ambient_temperature 293
_diffrn_radiation_probe x-ray
_diffrn_radiation_type CuK\a
_diffrn_radiation_wavelength 1.54180
_exptl_absorpt_coefficient_mu 13.714
_exptl_crystal_F_000 656
_refine_ls_goodness_of_fit_ref 1.095
_refine_ls_number_parameters 97
_refine_ls_number_reflns 527
_refine_ls_R_factor_all 0.1318
_refine_ls_R_factor_gt 0.0547
_refine_ls_wR_factor_ref 0.1205
_cod_data_source_file Acta-Chem-Scand-1994-48-891-1.cif
_cod_data_source_block 1
_cod_original_cell_volume 1118.3(6)
_cod_original_sg_symbol_H-M 'P 21/c'
_cod_database_code 1558572

loop_
_space_group_symop_id
_space_group_symop_operation_xyz
1 x,y,z
2 -x,1/2+y,1/2-z
3 -x,-y,-z
4 x,1/2-y,1/2+z

loop_
_atom_site_label
_atom_site_type_symbol
_atom_site_thermal_displace_type
_atom_site_fract_x
_atom_site_fract_y
_atom_site_fract_z
_atom_site_occupancy
_atom_site_U_iso_or_equiv
_atom_site_calc_flag
_atom_site_refinement_flags
_atom_site_disorder_assembly
_atom_site_disorder_group
Cl4 Cl Uiso 0.8746(2) 0.4606(11) 0.7943(2) 1.000 0.0630(10) . . . .
Cl5 Cl Uiso 0.7463(2) 0.7970(10) 0.8394(2) 1.000 0.0550(10) . . . .
Cl6 Cl Uiso 0.9504(2) 0.6944(11) 0.6485(2) 1.000 0.0600(10) . . . .
Cl1 Cl Uiso 0.6298(2) 0.1619(11) 0.4239(2) 1.000 0.0610(10) . . . .
Cl2 Cl Uiso 0.7516(2) 0.0856(10) 0.6022(2) 1.000 0.0540(10) . . . .
Cl3 Cl Uiso 0.5395(2) 0.5995(11) 0.6983(2) 1.000 0.0570(10) . . . .
C6 C Uiso 0.9906(7) 0.459(3) 0.9589(6) 1.000 0.035(3) . . . .
C7 C Uiso 0.9425(7) 0.694(3) 1.0553(6) 1.000 0.031(3) . . . .
C8 C Uiso 0.8667(7) 0.766(3) 0.9922(7) 1.000 0.037(4) . . . .
C9 C Uiso 0.8479(7) 0.689(3) 0.9141(6) 1.000 0.034(3) . . . .
C10 C Uiso 0.9066(7) 0.535(3) 0.8942(6) 1.000 0.033(3) . . . .
C1 C Uiso 0.5110(6) 0.452(3) 0.4681(6) 1.000 0.026(3) . . . .
C2 C Uiso 0.5954(7) 0.298(3) 0.4925(6) 1.000 0.025(3) . . . .
C3 C Uiso 0.6488(7) 0.265(3) 0.5705(7) 1.000 0.033(3) . . . .
C4 C Uiso 0.6298(7) 0.349(3) 0.6323(7) 1.000 0.035(3) . . . .
C5 C Uiso 0.5508(6) 0.502(3) 0.6125(6) 1.000 0.029(3) . . . .

loop_
_atom_type_symbol
_atom_type_description
_atom_type_scat_dispersion_real
_atom_type_scat_dispersion_imag
_atom_type_scat_source
C C 0.0181 0.0091 ' International Tables Vol C Tables 4.2.6.8 and 6.1.1.4'
Cl Cl 0.3639 0.7018 ' International Tables Vol C Tables 4.2.6.8 and 6.1.1.4'

loop_
_geom_angle_atom_site_label_1
_geom_angle_atom_site_label_2
_geom_angle_atom_site_label_3
_geom_angle
_geom_angle_site_symmetry_1
_geom_angle_site_symmetry_2
_geom_angle_site_symmetry_3
_geom_angle_publ_flag
C6 C6 C10 119.3(11) 3_767 . . no
C7 C6 C10 122.6(9) 3_767 . . no
C6 C6 C7 118.1(10) 3_767 . 3_767 no
C6 C7 C8 119.5(10) 3_767 . . no
Cl6 C7 C8 114.7(10) 4_565 . . yes
Cl6 C7 C6 125.8(8) 4_565 . 3_767 yes
C7 C8 C9 123.1(12) . . . no
Cl5 C9 C8 117.3(10) . . . yes
Cl5 C9 C10 120.7(8) . . . yes
C8 C9 C10 122.0(11) . . . no
Cl4 C10 C6 125.2(10) . . . yes
Cl4 C10 C9 116.7(9) . . . yes
C6 C10 C9 118.0(9) . . . no
C1 C1 C2 117.4(9) 3_666 . . no
C2 C1 C5 124.3(10) . . 3_666 no
C1 C1 C5 118.3(10) 3_666 . 3_666 no
Cl1 C2 C1 122.8(8) . . . yes
Cl1 C2 C3 117.8(10) . . . yes
C1 C2 C3 119.3(11) . . . no
Cl2 C3 C2 120.6(10) . . . yes
Cl2 C3 C4 114.6(9) . . . yes
C2 C3 C4 124.8(13) . . . no
C3 C4 C5 118.2(11) . . . no
Cl3 C5 C4 111.5(8) . . . yes
Cl3 C5 C1 126.5(9) . . 3_666 yes
C1 C5 C4 121.9(10) 3_666 . . no

loop_
_geom_bond_atom_site_label_1
_geom_bond_atom_site_label_2
_geom_bond_distance
_geom_bond_site_symmetry_1
_geom_bond_site_symmetry_2
_geom_bond_publ_flag
Cl4 C10 1.699(11) . . yes
Cl5 C9 1.739(12) . . yes
Cl6 C7 1.726(11) . 4_564 yes
Cl1 C2 1.722(12) . . yes
Cl2 C3 1.765(14) . . yes
Cl3 C5 1.734(11) . . yes
C6 C7 1.443(18) . 3_767 no
C6 C10 1.445(16) . . no
C6 C6 1.441(15) . 3_767 no
C7 C8 1.341(17) . . no
C8 C9 1.365(16) . . no
C9 C10 1.378(18) . . no
C1 C2 1.464(17) . . no
C1 C1 1.451(15) . 3_666 no
C1 C5 1.403(14) . 3_666 no
C2 C3 1.324(15) . . no
C3 C4 1.372(18) . . no
C4 C5 1.394(18) . . no

loop_
_geom_torsion_atom_site_label_1
_geom_torsion_atom_site_label_2
_geom_torsion_atom_site_label_3
_geom_torsion_atom_site_label_4
_geom_torsion
_geom_torsion_site_symmetry_1
_geom_torsion_site_symmetry_2
_geom_torsion_site_symmetry_3
_geom_torsion_site_symmetry_4
_geom_torsion_publ_flag
C6 C6 C10 Cl4 179.0(9) 3_767 . . . no
C6 C6 C10 C9 0.9(17) 3_767 . . . no
C7 C6 C10 Cl4 -0.4(17) 3_767 . . . no
C7 C6 C10 C9 -178.5(11) 3_767 . . . no
C10 C6 C6 C7 0.6(17) . . 3_767 . no
C10 C6 C6 C10 -180.0(11) . . 3_767 3_767 no
C7 C6 C6 C7 180.0(11) 3_767 . 3_767 . no
C10 C6 C7 C8 -178.3(11) . . 3_767 3_767 no
C6 C7 C8 C9 2.6(19) 3_767 . . . no
Cl6 C7 C8 C9 -178.4(10) 4_565 . . . no
C7 C8 C9 Cl5 179.6(10) . . . . no
C7 C8 C9 C10 -1.1(19) . . . . no
Cl5 C9 C10 Cl4 0.3(14) . . . . no
Cl5 C9 C10 C6 178.6(9) . . . . no
C8 C9 C10 Cl4 -179.1(10) . . . . no
C8 C9 C10 C6 -0.8(18) . . . . no
C1 C1 C2 Cl1 178.5(9) 3_666 . . . no
C1 C1 C2 C3 -2.6(17) 3_666 . . . no
C5 C1 C2 Cl1 1.4(17) 3_666 . . . no
C5 C1 C2 C3 -179.6(12) 3_666 . . . no
C2 C1 C1 C5 2.7(16) . . 3_666 . no
C2 C1 C1 C2 180.0(10) . . 3_666 3_666 no
C5 C1 C1 C5 -180.0(11) 3_666 . 3_666 . no
C2 C1 C5 Cl3 -2.6(18) . . 3_666 3_666 no
C2 C1 C5 C4 -179.1(11) . . 3_666 3_666 no
Cl1 C2 C3 Cl2 -0.2(15) . . . . no
Cl1 C2 C3 C4 -177.4(10) . . . . no
C1 C2 C3 Cl2 -179.2(9) . . . . no
C1 C2 C3 C4 3.6(19) . . . . no
Cl2 C3 C4 C5 178.1(9) . . . . no
C2 C3 C4 C5 -4.5(19) . . . . no
C3 C4 C5 Cl3 -178.4(9) . . . . no
C3 C4 C5 C1 4.6(18) . . . 3_666 no
